data_7004459
loop_
_publ_author_name
'Cormode, David P.'
'Drew, Michael G. B.'
'Jagessar, Raymond'
'Beer, Paul D.'

_publ_section_title
;
 Metalloporphyrin anion sensors: the effect of the metal centre on the
 anion binding properties of amide-functionalised and tetraphenyl
 metalloporphyrins
;
_journal_issue 47
_journal_name_full 'Dalton Transactions'
_journal_page_first 6732
_journal_page_last 6741
_journal_paper_doi 10.1039/b807153e
_journal_year 2008
_chemical_formula_sum 'C81 H72 N8 O14'
_chemical_formula_weight 1381.47
_chemical_name_systematic
;
?
;
_space_group_IT_number 14
_symmetry_cell_setting monoclinic
_symmetry_space_group_name_Hall '-P 2ybc'
_symmetry_space_group_name_H-M 'P 1 21/c 1'
_atom_sites_solution_hydrogens geom
_atom_sites_solution_primary direct
_atom_sites_solution_secondary difmap
_audit_creation_method SHELXL-97
_cell_angle_alpha 90.00
_cell_angle_beta 94.490(10)
_cell_angle_gamma 90.00
_cell_formula_units_Z 4
_cell_length_a 12.727(7)
_cell_length_b 25.271(7)
_cell_length_c 23.357(9)
_cell_measurement_temperature 293(2)
_cell_volume 7489(5)
_computing_cell_refinement XDS
_computing_data_collection 'XDS (Kabsch, 1988)'
_computing_data_reduction XDS
_computing_molecular_graphics PLATON(Spek,2004)
_computing_structure_refinement 'SHELXL-97 (Sheldrick, 1997)'
_computing_structure_solution 'SHELXS-97 (Sheldrick, 1997)'
_diffrn_ambient_temperature 293(2)
_diffrn_measured_fraction_theta_full 0.929
_diffrn_measured_fraction_theta_max 0.929
_diffrn_measurement_device 'Marresearch Image Plate'
_diffrn_measurement_method '95 frames at 2^o intervals, counting time 10 min.'
_diffrn_radiation_monochromator graphite
_diffrn_radiation_source 'fine-focus sealed tube'
_diffrn_radiation_type MoK\a
_diffrn_radiation_wavelength 0.71070
_diffrn_reflns_av_R_equivalents 0.0654
_diffrn_reflns_av_sigmaI/netI 0.1000
_diffrn_reflns_limit_h_max 12
_diffrn_reflns_limit_h_min 0
_diffrn_reflns_limit_k_max 26
_diffrn_reflns_limit_k_min -26
_diffrn_reflns_limit_l_max 24
_diffrn_reflns_limit_l_min -24
_diffrn_reflns_number 17241
_diffrn_reflns_theta_full 22.46
_diffrn_reflns_theta_max 22.46
_diffrn_reflns_theta_min 2.79
_exptl_absorpt_coefficient_mu 0.085
_exptl_absorpt_correction_type none
_exptl_crystal_colour white
_exptl_crystal_density_diffrn 1.225
_exptl_crystal_density_method 'not measured'
_exptl_crystal_description parallelopiped
_exptl_crystal_F_000 2904
_exptl_crystal_size_max 0.30
_exptl_crystal_size_mid 0.25
_exptl_crystal_size_min 0.25
_refine_diff_density_max 0.460
_refine_diff_density_min -0.187
_refine_diff_density_rms 0.056
_refine_ls_extinction_method none
_refine_ls_goodness_of_fit_ref 0.954
_refine_ls_hydrogen_treatment constr
_refine_ls_matrix_type fullcycle
_refine_ls_number_parameters 952
_refine_ls_number_reflns 9051
_refine_ls_number_restraints 0
_refine_ls_restrained_S_all 0.954
_refine_ls_R_factor_all 0.1757
_refine_ls_R_factor_gt 0.0944
_refine_ls_shift/su_max 0.000
_refine_ls_shift/su_mean 0.000
_refine_ls_structure_factor_coef Fsqd
_refine_ls_weighting_details
;
w=1/[\s^2^(Fo^2^)+(0.1954P)^2^+0.0000P] where P=(Fo^2^+2Fc^2^)/3
;
_refine_ls_weighting_scheme calc
_refine_ls_wR_factor_gt 0.2456
_refine_ls_wR_factor_ref 0.3061
_reflns_number_gt 4906
_reflns_number_total 9051
_reflns_threshold_expression >2sigma(I)
_cod_data_source_file b807153e.txt
_cod_data_source_block 1
_cod_original_sg_symbol_H-M P21/c
_cod_database_code 7004459

loop_
_symmetry_equiv_pos_as_xyz
'x, y, z'
'-x, y+1/2, -z+1/2'
'-x, -y, -z'
'x, -y-1/2, z-1/2'

loop_
_atom_site_label
_atom_site_type_symbol
_atom_site_fract_x
_atom_site_fract_y
_atom_site_fract_z
_atom_site_U_iso_or_equiv
_atom_site_adp_type
_atom_site_occupancy
_atom_site_symmetry_multiplicity
_atom_site_calc_flag
_atom_site_refinement_flags
_atom_site_disorder_assembly
_atom_site_disorder_group
N1 N 0.9390(3) 0.2250(2) 0.6748(2) 0.0416(13) Uani 1 1 d . . .
H1 H 0.8729 0.2323 0.6704 0.050 Uiso 0.50 1 calc PR . .
N11 N 0.8164(3) 0.3228(2) 0.6715(2) 0.0403(13) Uani 1 1 d . . .
H11 H 0.8010 0.2898 0.6678 0.048 Uiso 0.50 1 calc PR . .
N17 N 0.6225(3) 0.2640(2) 0.6548(2) 0.0402(12) Uani 1 1 d . . .
H17 H 0.6884 0.2563 0.6555 0.048 Uiso 0.50 1 calc PR . .
N23 N 0.7460(4) 0.16611(19) 0.6626(2) 0.0411(13) Uani 1 1 d . . .
H23 H 0.7623 0.1989 0.6592 0.049 Uiso 0.50 1 calc PR . .
N37 N 1.1340(4) 0.3711(2) 0.6124(3) 0.0643(17) Uani 1 1 d . . .
H37 H 1.0701 0.3612 0.6036 0.077 Uiso 1 1 calc R . .
C2 C 0.9808(4) 0.1760(3) 0.6748(3) 0.0445(16) Uani 1 1 d . . .
C3 C 1.0923(5) 0.1820(3) 0.6792(3) 0.0566(19) Uani 1 1 d . . .
H3 H 1.1411 0.1548 0.6776 0.068 Uiso 1 1 calc R . .
C4 C 1.1151(5) 0.2329(3) 0.6861(3) 0.059(2) Uani 1 1 d . . .
H4 H 1.1823 0.2474 0.6917 0.070 Uiso 1 1 calc R . .
C5 C 1.0191(4) 0.2611(3) 0.6832(3) 0.0459(17) Uani 1 1 d . . .
C6 C 1.0087(4) 0.3156(2) 0.6885(2) 0.0376(15) Uani 1 1 d . . .
C7 C 0.9150(4) 0.3437(3) 0.6810(3) 0.0409(15) Uani 1 1 d . . .
C8 C 0.9081(5) 0.3996(3) 0.6816(3) 0.0539(18) Uani 1 1 d . . .
H8 H 0.9640 0.4232 0.6869 0.065 Uiso 1 1 calc R . .
C9 C 0.8054(5) 0.4121(3) 0.6732(3) 0.060(2) Uani 1 1 d . . .
H9 H 0.7770 0.4460 0.6707 0.072 Uiso 1 1 calc R . .
C10 C 0.7480(5) 0.3632(3) 0.6688(3) 0.0487(17) Uani 1 1 d . . .
C12 C 0.6374(5) 0.3596(3) 0.6621(3) 0.0454(16) Uani 1 1 d . . .
C13 C 0.5804(4) 0.3146(3) 0.6568(3) 0.0423(16) Uani 1 1 d . . .
C14 C 0.4675(4) 0.3077(3) 0.6519(3) 0.0561(19) Uani 1 1 d . . .
H14 H 0.4181 0.3349 0.6505 0.067 Uiso 1 1 calc R . .
C15 C 0.4455(5) 0.2566(3) 0.6495(3) 0.0500(17) Uani 1 1 d . . .
H15 H 0.3785 0.2417 0.6470 0.060 Uiso 1 1 calc R . .
C16 C 0.5421(4) 0.2287(3) 0.6515(3) 0.0409(15) Uani 1 1 d . . .
C18 C 0.5516(4) 0.1740(3) 0.6543(3) 0.0420(16) Uani 1 1 d . . .
C19 C 0.6456(5) 0.1455(3) 0.6613(3) 0.0499(17) Uani 1 1 d . . .
C20 C 0.6551(5) 0.0888(3) 0.6691(3) 0.0559(19) Uani 1 1 d . . .
H20 H 0.5995 0.0649 0.6696 0.067 Uiso 1 1 calc R . .
C21 C 0.7576(5) 0.0768(3) 0.6756(3) 0.0558(18) Uani 1 1 d . . .
H21 H 0.7865 0.0433 0.6822 0.067 Uiso 1 1 calc R . .
C22 C 0.8143(5) 0.1251(2) 0.6704(3) 0.0432(16) Uani 1 1 d . . .
C23 C 0.9246(5) 0.1296(2) 0.6734(3) 0.0412(16) Uani 1 1 d . . .
C31 C 1.1053(4) 0.3473(3) 0.7078(3) 0.0451(16) Uani 1 1 d . . .
C32 C 1.1639(5) 0.3747(3) 0.6702(3) 0.0521(18) Uani 1 1 d . . .
C33 C 1.2486(5) 0.4058(3) 0.6919(4) 0.074(2) Uani 1 1 d . . .
H33 H 1.2867 0.4262 0.6676 0.089 Uiso 1 1 calc R . .
C34 C 1.2735(6) 0.4055(4) 0.7498(5) 0.103(3) Uani 1 1 d . . .
H34 H 1.3324 0.4245 0.7641 0.123 Uiso 1 1 calc R . .
C35 C 1.2179(7) 0.3794(4) 0.7869(4) 0.099(3) Uani 1 1 d . . .
H35 H 1.2356 0.3818 0.8262 0.119 Uiso 1 1 calc R . .
C36 C 1.1337(6) 0.3489(3) 0.7659(4) 0.077(2) Uani 1 1 d . . .
H36 H 1.0960 0.3293 0.7910 0.092 Uiso 1 1 calc R . .
C38 C 1.1914(6) 0.3812(3) 0.5687(3) 0.069(2) Uani 1 1 d . . .
O39 O 1.2823(5) 0.3992(3) 0.5758(3) 0.109(2) Uani 1 1 d . . .
C40 C 1.1462(6) 0.3680(4) 0.5097(3) 0.074(2) Uani 1 1 d . . .
C41 C 1.1903(6) 0.3931(3) 0.4642(4) 0.075(2) Uani 1 1 d . . .
H41 H 1.2433 0.4181 0.4717 0.090 Uiso 1 1 calc R . .
C42 C 1.1566(7) 0.3813(4) 0.4086(4) 0.081(2) Uani 1 1 d . . .
C43 C 1.0778(7) 0.3439(4) 0.3983(4) 0.078(2) Uani 1 1 d . . .
C44 C 1.0350(7) 0.3205(4) 0.4425(4) 0.100(3) Uani 1 1 d . . .
H44 H 0.9806 0.2964 0.4348 0.120 Uiso 1 1 calc R . .
C45 C 1.0689(7) 0.3310(4) 0.4995(4) 0.104(3) Uani 1 1 d . . .
H45 H 1.0399 0.3134 0.5295 0.124 Uiso 1 1 calc R . .
O46 O 1.1947(4) 0.4044(3) 0.3617(3) 0.102(2) Uani 1 1 d . . .
C47 C 1.2809(7) 0.4409(4) 0.3729(4) 0.104(3) Uani 1 1 d . . .
H47A H 1.3037 0.4536 0.3372 0.124 Uiso 1 1 calc R . .
H47B H 1.3383 0.4232 0.3941 0.124 Uiso 1 1 calc R . .
H47C H 1.2580 0.4702 0.3949 0.124 Uiso 1 1 calc R . .
O48 O 1.0491(5) 0.3334(3) 0.3420(3) 0.109(2) Uani 1 1 d . . .
C49 C 0.9807(9) 0.2909(5) 0.3296(5) 0.127(4) Uani 1 1 d . . .
H49A H 0.9625 0.2895 0.2890 0.152 Uiso 1 1 calc R . .
H49B H 0.9179 0.2956 0.3493 0.152 Uiso 1 1 calc R . .
H49C H 1.0147 0.2585 0.3420 0.152 Uiso 1 1 calc R . .
C51 C 0.5799(4) 0.4111(3) 0.6685(3) 0.0467(17) Uani 1 1 d . . .
C52 C 0.5902(5) 0.4356(3) 0.7201(3) 0.064(2) Uani 1 1 d . . .
H52 H 0.6288 0.4200 0.7510 0.077 Uiso 1 1 calc R . .
C53 C 0.5418(6) 0.4853(3) 0.7265(4) 0.075(2) Uani 1 1 d . . .
H53 H 0.5504 0.5028 0.7616 0.090 Uiso 1 1 calc R . .
C54 C 0.4825(6) 0.5078(4) 0.6818(5) 0.083(3) Uani 1 1 d . . .
H54 H 0.4509 0.5406 0.6861 0.100 Uiso 1 1 calc R . .
C55 C 0.4703(5) 0.4821(3) 0.6316(4) 0.070(2) Uani 1 1 d . . .
H55 H 0.4285 0.4972 0.6015 0.084 Uiso 1 1 calc R . .
C56 C 0.5181(5) 0.4335(3) 0.6231(3) 0.0524(18) Uani 1 1 d . . .
N57 N 0.5013(4) 0.4086(2) 0.5695(3) 0.0597(16) Uani 1 1 d . . .
H57 H 0.4375 0.3996 0.5590 0.072 Uiso 1 1 calc R . .
C58 C 0.5744(7) 0.3972(3) 0.5329(3) 0.071(2) Uani 1 1 d . . .
O59 O 0.6672(4) 0.4110(3) 0.5442(3) 0.0963(19) Uani 1 1 d . . .
C60 C 0.5387(6) 0.3713(3) 0.4787(3) 0.069(2) Uani 1 1 d . . .
C61 C 0.5964(6) 0.3776(3) 0.4311(4) 0.072(2) Uani 1 1 d . . .
H61 H 0.6599 0.3960 0.4350 0.087 Uiso 1 1 calc R . .
C62 C 0.5619(7) 0.3572(4) 0.3779(4) 0.084(3) Uani 1 1 d . . .
C63 C 0.4707(8) 0.3278(4) 0.3739(4) 0.083(3) Uani 1 1 d . . .
C64 C 0.4147(6) 0.3187(4) 0.4219(4) 0.088(3) Uani 1 1 d . . .
H64 H 0.3545 0.2977 0.4189 0.105 Uiso 1 1 calc R . .
C65 C 0.4491(6) 0.3411(4) 0.4740(4) 0.078(2) Uani 1 1 d . . .
H65 H 0.4113 0.3356 0.5060 0.094 Uiso 1 1 calc R . .
O66 O 0.6114(5) 0.3633(3) 0.3294(3) 0.0964(19) Uani 1 1 d . . .
C67 C 0.7166(8) 0.3821(5) 0.3354(4) 0.115(4) Uani 1 1 d . . .
H67A H 0.7170 0.4188 0.3459 0.138 Uiso 1 1 calc R . .
H67B H 0.7481 0.3779 0.2997 0.138 Uiso 1 1 calc R . .
H67C H 0.7561 0.3622 0.3648 0.138 Uiso 1 1 calc R . .
O68 O 0.4387(5) 0.3105(3) 0.3195(3) 0.108(2) Uani 1 1 d . . .
C69 C 0.3362(8) 0.2846(5) 0.3106(5) 0.131(4) Uani 1 1 d . . .
H69A H 0.3369 0.2524 0.3324 0.157 Uiso 1 1 calc R . .
H69B H 0.3219 0.2766 0.2705 0.157 Uiso 1 1 calc R . .
H69C H 0.2825 0.3077 0.3229 0.157 Uiso 1 1 calc R . .
C71 C 0.4545(4) 0.1400(3) 0.6469(3) 0.0458(17) Uani 1 1 d . . .
C72 C 0.4094(5) 0.1218(3) 0.6940(4) 0.063(2) Uani 1 1 d . . .
H72 H 0.4368 0.1314 0.7306 0.075 Uiso 1 1 calc R . .
C73 C 0.3215(5) 0.0884(3) 0.6871(4) 0.066(2) Uani 1 1 d . . .
H73 H 0.2929 0.0739 0.7190 0.079 Uiso 1 1 calc R . .
C74 C 0.2788(6) 0.0778(3) 0.6337(4) 0.075(2) Uani 1 1 d . . .
H74 H 0.2186 0.0568 0.6294 0.090 Uiso 1 1 calc R . .
C75 C 0.3208(5) 0.0964(3) 0.5863(4) 0.075(2) Uani 1 1 d . . .
H75 H 0.2904 0.0879 0.5500 0.090 Uiso 1 1 calc R . .
C76 C 0.4105(5) 0.1288(3) 0.5924(3) 0.0573(19) Uani 1 1 d . . .
N77 N 0.4598(5) 0.1502(3) 0.5450(3) 0.080(2) Uani 1 1 d . . .
H77 H 0.5145 0.1690 0.5552 0.096 Uiso 1 1 calc R . .
C78 C 0.4401(7) 0.1476(4) 0.4899(4) 0.094(3) Uani 1 1 d . . .
O79 O 0.3681(7) 0.1196(5) 0.4704(4) 0.194(5) Uani 1 1 d . . .
C80 C 0.5093(6) 0.1763(4) 0.4543(4) 0.077(2) Uani 1 1 d . . .
C81 C 0.4868(7) 0.1743(4) 0.3960(4) 0.088(3) Uani 1 1 d . . .
H81 H 0.4276 0.1563 0.3805 0.105 Uiso 1 1 calc R . .
C82 C 0.5523(7) 0.1991(4) 0.3610(4) 0.080(2) Uani 1 1 d . . .
H82 H 0.5355 0.1983 0.3216 0.096 Uiso 1 1 calc R . .
C83 C 0.6410(7) 0.2250(4) 0.3815(4) 0.077(2) Uani 1 1 d . . .
C84 C 0.6643(6) 0.2277(4) 0.4398(3) 0.069(2) Uani 1 1 d . . .
C85 C 0.6017(6) 0.2030(3) 0.4761(4) 0.074(2) Uani 1 1 d . . .
H85 H 0.6196 0.2036 0.5155 0.089 Uiso 1 1 calc R . .
O86 O 0.7538(4) 0.2532(3) 0.4570(2) 0.0937(19) Uani 1 1 d . . .
C87 C 0.7773(8) 0.2599(6) 0.5180(4) 0.145(5) Uani 1 1 d . . .
H87A H 0.8243 0.2894 0.5248 0.174 Uiso 1 1 calc R . .
H87B H 0.8101 0.2284 0.5339 0.174 Uiso 1 1 calc R . .
H87C H 0.7132 0.2665 0.5359 0.174 Uiso 1 1 calc R . .
O88 O 0.7107(5) 0.2503(2) 0.3502(2) 0.0864(17) Uani 1 1 d . . .
C89 C 0.6903(7) 0.2480(4) 0.2881(4) 0.102(3) Uani 1 1 d . . .
H89A H 0.7382 0.2712 0.2705 0.122 Uiso 1 1 calc R . .
H89B H 0.6191 0.2590 0.2777 0.122 Uiso 1 1 calc R . .
H89C H 0.7001 0.2124 0.2752 0.122 Uiso 1 1 calc R . .
C90 C 0.9845(4) 0.0785(3) 0.6800(3) 0.0490(17) Uani 1 1 d . . .
C91 C 1.0449(5) 0.0702(3) 0.7312(3) 0.0548(18) Uani 1 1 d . . .
H91 H 1.0504 0.0967 0.7589 0.066 Uiso 1 1 calc R . .
C92 C 1.0961(5) 0.0235(3) 0.7412(3) 0.064(2) Uani 1 1 d . . .
H92 H 1.1326 0.0175 0.7767 0.077 Uiso 1 1 calc R . .
C93 C 1.0949(5) -0.0148(3) 0.6999(4) 0.063(2) Uani 1 1 d . . .
H93 H 1.1321 -0.0462 0.7064 0.076 Uiso 1 1 calc R . .
C94 C 1.0377(5) -0.0059(3) 0.6490(3) 0.064(2) Uani 1 1 d . . .
H94 H 1.0367 -0.0315 0.6203 0.077 Uiso 1 1 calc R . .
C95 C 0.9815(5) 0.0401(3) 0.6390(3) 0.0484(17) Uani 1 1 d . . .
N96 N 0.9162(4) 0.0422(3) 0.5878(3) 0.0628(17) Uani 1 1 d . . .
H96 H 0.8751 0.0156 0.5806 0.075 Uiso 1 1 calc R . .
C97 C 0.9110(6) 0.0806(4) 0.5497(4) 0.070(2) Uani 1 1 d . . .
O98 O 0.9757(5) 0.1179(2) 0.5526(2) 0.0879(17) Uani 1 1 d . . .
C99 C 0.8294(6) 0.0773(3) 0.5024(3) 0.066(2) Uani 1 1 d . . .
C100 C 0.8411(6) 0.1005(3) 0.4507(3) 0.067(2) Uani 1 1 d . . .
H100 H 0.9023 0.1195 0.4457 0.080 Uiso 1 1 calc R . .
C101 C 0.7649(6) 0.0967(3) 0.4054(4) 0.072(2) Uani 1 1 d . . .
C102 C 0.6743(6) 0.0677(3) 0.4136(4) 0.070(2) Uani 1 1 d . . .
C103 C 0.6584(7) 0.0461(4) 0.4650(4) 0.089(3) Uani 1 1 d . . .
H103 H 0.5958 0.0286 0.4707 0.107 Uiso 1 1 calc R . .
C104 C 0.7379(7) 0.0505(3) 0.5098(4) 0.083(3) Uani 1 1 d . . .
H104 H 0.7284 0.0350 0.5451 0.100 Uiso 1 1 calc R . .
O105 O 0.7738(5) 0.1182(3) 0.3525(3) 0.0925(18) Uani 1 1 d . . .
C106 C 0.8662(7) 0.1495(4) 0.3448(4) 0.098(3) Uani 1 1 d . . .
H10A H 0.8588 0.1665 0.3079 0.118 Uiso 1 1 calc R . .
H10B H 0.9272 0.1270 0.3470 0.118 Uiso 1 1 calc R . .
H10C H 0.8742 0.1759 0.3744 0.118 Uiso 1 1 calc R . .
O107 O 0.6045(5) 0.0642(3) 0.3664(3) 0.0966(19) Uani 1 1 d . . .
C108 C 0.5083(8) 0.0385(4) 0.3746(5) 0.116(4) Uani 1 1 d . . .
H10D H 0.4648 0.0382 0.3391 0.140 Uiso 1 1 calc R . .
H10E H 0.4726 0.0569 0.4033 0.140 Uiso 1 1 calc R . .
H10F H 0.5222 0.0027 0.3869 0.140 Uiso 1 1 calc R . .
O200 O 0.8015(10) -0.0624(5) 0.5789(6) 0.105(4) Uiso 0.50 1 d P . .
O201 O 0.8536(14) -0.0722(7) 0.5521(8) 0.150(6) Uiso 0.50 1 d P . .
O202 O 0.8905(19) 0.4088(10) 0.5385(11) 0.234(10) Uiso 0.50 1 d P . .
O300 O 1.1365 0.1790 0.4196 0.249 Uiso 0.50 1 d P . .
H300 H 1.1787 0.2026 0.4289 0.299 Uiso 0.50 1 d P . .
C301 C 1.0997 0.1578 0.4674 0.128 Uiso 0.50 1 d P . .
H30A H 1.1513 0.1332 0.4847 0.154 Uiso 0.50 1 d P . .
H30B H 1.0355 0.1382 0.4568 0.154 Uiso 0.50 1 d P . .
C302 C 1.0784 0.1977 0.5083 0.258 Uiso 0.50 1 d P . .
H30C H 1.1437 0.2120 0.5249 0.309 Uiso 0.50 1 d P . .
H30D H 1.0400 0.1825 0.5380 0.309 Uiso 0.50 1 d P . .
H30E H 1.0373 0.2254 0.4895 0.309 Uiso 0.50 1 d P . .

loop_
_atom_site_aniso_label
_atom_site_aniso_U_11
_atom_site_aniso_U_22
_atom_site_aniso_U_33
_atom_site_aniso_U_23
_atom_site_aniso_U_13
_atom_site_aniso_U_12
N1 0.029(3) 0.047(4) 0.048(3) 0.000(3) 0.004(2) 0.001(3)
N11 0.034(3) 0.038(3) 0.048(3) -0.003(3) -0.002(2) 0.002(2)
N17 0.037(3) 0.046(4) 0.037(3) -0.003(2) -0.001(2) -0.004(3)
N23 0.044(3) 0.035(3) 0.044(3) -0.001(2) 0.001(2) -0.004(3)
N37 0.050(3) 0.091(5) 0.054(4) 0.000(3) 0.011(3) -0.025(3)
C2 0.042(4) 0.039(4) 0.052(4) 0.002(3) 0.000(3) 0.007(3)
C3 0.036(4) 0.054(5) 0.080(6) -0.005(4) 0.005(3) 0.018(3)
C4 0.035(4) 0.061(6) 0.079(6) -0.010(4) 0.003(3) -0.001(3)
C5 0.035(4) 0.057(5) 0.046(4) 0.003(3) 0.005(3) 0.000(3)
C6 0.033(4) 0.043(4) 0.037(4) 0.000(3) 0.004(3) -0.006(3)
C7 0.041(4) 0.042(4) 0.038(4) -0.003(3) -0.003(3) 0.000(3)
C8 0.044(4) 0.059(5) 0.059(5) -0.011(4) 0.001(3) -0.011(3)
C9 0.053(5) 0.049(5) 0.078(6) -0.004(4) -0.004(3) 0.002(4)
C10 0.043(4) 0.052(5) 0.050(4) -0.004(3) -0.006(3) -0.005(3)
C12 0.042(4) 0.045(4) 0.048(4) 0.000(3) -0.007(3) -0.002(3)
C13 0.040(4) 0.041(4) 0.045(4) 0.003(3) -0.002(3) 0.002(3)
C14 0.030(4) 0.067(6) 0.071(5) 0.006(4) 0.003(3) 0.003(3)
C15 0.035(4) 0.047(5) 0.067(5) 0.006(4) 0.000(3) -0.008(3)
C16 0.034(4) 0.041(4) 0.046(4) 0.001(3) -0.003(3) 0.000(3)
C18 0.031(4) 0.055(5) 0.040(4) -0.002(3) 0.003(3) 0.004(3)
C19 0.047(4) 0.048(5) 0.055(5) -0.002(3) 0.004(3) -0.015(3)
C20 0.038(4) 0.052(5) 0.078(5) -0.004(4) 0.005(3) -0.003(3)
C21 0.056(5) 0.046(5) 0.065(5) 0.002(4) 0.007(3) 0.001(3)
C22 0.045(4) 0.037(4) 0.048(4) -0.004(3) 0.003(3) 0.005(3)
C23 0.045(4) 0.038(4) 0.040(4) -0.008(3) -0.002(3) 0.001(3)
C31 0.038(4) 0.051(4) 0.047(5) 0.000(3) 0.009(3) -0.002(3)
C32 0.044(4) 0.067(5) 0.045(5) -0.013(4) 0.003(3) 0.002(3)
C33 0.055(5) 0.090(7) 0.077(7) -0.021(5) 0.007(4) -0.023(4)
C34 0.058(5) 0.158(10) 0.091(8) -0.028(7) 0.002(5) -0.025(5)
C35 0.087(6) 0.160(10) 0.048(6) -0.015(6) -0.007(5) -0.032(6)
C36 0.063(5) 0.103(7) 0.062(6) -0.005(5) -0.006(4) -0.015(4)
C38 0.052(5) 0.092(7) 0.062(6) 0.010(4) 0.000(4) -0.005(4)
O39 0.070(4) 0.170(7) 0.089(5) 0.008(4) 0.010(3) -0.035(4)
C40 0.061(5) 0.100(7) 0.060(6) 0.009(5) -0.001(4) -0.006(4)
C41 0.061(5) 0.097(7) 0.068(6) 0.010(5) 0.008(4) -0.012(4)
C42 0.076(6) 0.103(8) 0.064(7) 0.007(5) 0.011(5) -0.005(5)
C43 0.088(6) 0.102(7) 0.044(6) 0.006(5) 0.010(4) -0.007(5)
C44 0.104(7) 0.125(9) 0.073(7) -0.007(6) 0.014(5) -0.044(6)
C45 0.100(7) 0.139(9) 0.072(7) -0.013(6) 0.010(5) -0.056(6)
O46 0.085(4) 0.136(6) 0.085(5) 0.032(4) 0.007(3) -0.011(4)
C47 0.088(7) 0.120(9) 0.104(8) 0.039(6) 0.014(5) -0.017(6)
O48 0.127(5) 0.127(6) 0.072(5) 0.006(4) 0.009(4) -0.010(4)
C49 0.151(10) 0.134(10) 0.094(8) -0.012(7) 0.001(7) -0.042(8)
C51 0.035(4) 0.042(4) 0.061(5) 0.000(4) -0.006(3) -0.002(3)
C52 0.051(4) 0.069(6) 0.071(6) -0.012(4) -0.003(4) 0.001(4)
C53 0.061(5) 0.076(6) 0.088(7) -0.020(5) 0.010(4) -0.007(4)
C54 0.066(5) 0.063(6) 0.121(9) -0.017(6) 0.009(5) 0.006(4)
C55 0.058(5) 0.054(5) 0.098(7) 0.002(5) 0.007(4) 0.007(4)
C56 0.037(4) 0.054(5) 0.065(5) 0.000(4) 0.002(3) -0.006(3)
N57 0.044(3) 0.065(4) 0.070(5) -0.002(3) -0.001(3) -0.001(3)
C58 0.061(5) 0.088(6) 0.063(6) 0.000(5) -0.002(4) 0.005(4)
O59 0.060(4) 0.137(6) 0.093(5) -0.012(4) 0.010(3) -0.007(3)
C60 0.061(5) 0.089(6) 0.057(5) 0.007(5) 0.000(4) -0.002(4)
C61 0.061(5) 0.078(6) 0.077(7) 0.008(5) -0.001(4) 0.011(4)
C62 0.081(6) 0.098(8) 0.071(7) 0.000(6) -0.005(5) 0.017(5)
C63 0.091(7) 0.084(7) 0.072(7) -0.008(5) -0.009(5) 0.014(5)
C64 0.067(5) 0.101(8) 0.095(8) 0.004(6) 0.004(5) 0.003(5)
C65 0.079(6) 0.091(7) 0.063(6) -0.002(5) -0.003(4) 0.000(5)
O66 0.107(5) 0.105(5) 0.079(5) 0.003(4) 0.023(4) 0.019(4)
C67 0.104(8) 0.142(10) 0.104(9) 0.019(7) 0.030(6) 0.023(7)
O68 0.117(5) 0.121(6) 0.084(5) -0.003(4) -0.013(4) 0.018(4)
C69 0.108(8) 0.164(12) 0.116(9) -0.011(8) -0.025(6) -0.003(8)
C71 0.039(4) 0.046(4) 0.053(5) -0.003(3) 0.002(3) 0.002(3)
C72 0.049(4) 0.064(5) 0.076(6) 0.004(4) 0.009(4) 0.009(4)
C73 0.046(4) 0.062(5) 0.091(7) 0.022(5) 0.017(4) -0.004(4)
C74 0.046(5) 0.072(6) 0.108(8) -0.002(5) 0.012(5) -0.010(4)
C75 0.042(4) 0.085(6) 0.095(7) -0.018(5) -0.006(4) -0.011(4)
C76 0.050(4) 0.056(5) 0.067(5) -0.005(4) 0.006(4) 0.004(3)
N77 0.069(4) 0.097(6) 0.071(5) -0.008(4) -0.009(4) -0.025(4)
C78 0.065(6) 0.148(10) 0.068(7) -0.031(6) -0.008(5) -0.015(5)
O79 0.142(7) 0.332(15) 0.105(6) -0.037(7) -0.004(5) -0.124(8)
C80 0.065(5) 0.105(7) 0.061(6) -0.012(5) 0.009(4) -0.013(5)
C81 0.078(6) 0.108(8) 0.074(7) -0.014(6) -0.008(5) -0.003(5)
C82 0.092(6) 0.087(7) 0.058(6) -0.003(5) -0.011(5) 0.004(5)
C83 0.081(6) 0.080(6) 0.071(7) 0.012(5) 0.009(5) 0.018(5)
C84 0.061(5) 0.099(7) 0.047(5) -0.003(5) -0.001(4) -0.002(4)
C85 0.061(5) 0.101(7) 0.061(5) -0.005(5) -0.001(4) -0.005(4)
O86 0.081(4) 0.136(6) 0.064(4) 0.001(4) 0.008(3) -0.015(4)
C87 0.129(9) 0.230(15) 0.077(8) 0.002(8) 0.004(6) -0.077(9)
O88 0.108(4) 0.094(5) 0.058(4) 0.004(3) 0.003(3) 0.011(3)
C89 0.113(7) 0.131(9) 0.061(6) -0.001(6) 0.011(5) 0.025(6)
C90 0.036(4) 0.048(5) 0.061(5) -0.006(4) -0.007(3) 0.005(3)
C91 0.053(4) 0.045(5) 0.065(5) 0.002(4) -0.001(4) 0.005(3)
C92 0.057(4) 0.069(6) 0.067(5) 0.015(5) -0.003(4) 0.001(4)
C93 0.062(4) 0.045(5) 0.082(6) -0.004(5) -0.003(4) 0.005(3)
C94 0.059(4) 0.061(5) 0.071(6) -0.004(4) -0.005(4) -0.002(4)
C95 0.044(4) 0.040(4) 0.061(5) -0.003(4) 0.000(3) 0.009(3)
N96 0.062(4) 0.066(5) 0.058(4) 0.001(4) -0.006(3) 0.005(3)
C97 0.058(5) 0.080(7) 0.069(6) -0.015(5) -0.005(4) 0.001(4)
O98 0.093(4) 0.093(5) 0.075(4) 0.004(3) -0.008(3) -0.015(4)
C99 0.069(5) 0.069(6) 0.059(6) 0.001(4) -0.002(4) -0.004(4)
C100 0.070(5) 0.066(6) 0.063(6) 0.001(4) 0.001(4) 0.004(4)
C101 0.078(6) 0.066(6) 0.069(6) -0.007(5) -0.008(5) 0.016(4)
C102 0.073(5) 0.085(6) 0.050(5) -0.006(5) -0.014(4) 0.007(5)
C103 0.087(6) 0.108(8) 0.070(7) 0.001(6) -0.008(5) 0.002(5)
C104 0.094(6) 0.091(7) 0.062(6) 0.010(5) -0.014(5) 0.000(5)
O105 0.105(5) 0.106(5) 0.066(4) 0.002(4) 0.002(3) 0.025(4)
C106 0.102(7) 0.093(7) 0.101(8) 0.015(6) 0.023(5) 0.002(6)
O107 0.096(4) 0.104(5) 0.086(5) -0.010(4) -0.022(4) 0.005(4)
C108 0.105(8) 0.121(9) 0.117(9) -0.015(7) -0.026(6) 0.002(7)

loop_
_atom_type_symbol
_atom_type_description
_atom_type_scat_dispersion_real
_atom_type_scat_dispersion_imag
_atom_type_scat_source
C C 0.0033 0.0016 'International Tables Vol C Tables 4.2.6.8 and 6.1.1.4'
H H 0.0000 0.0000 'International Tables Vol C Tables 4.2.6.8 and 6.1.1.4'
N N 0.0061 0.0033 'International Tables Vol C Tables 4.2.6.8 and 6.1.1.4'
O O 0.0106 0.0060 'International Tables Vol C Tables 4.2.6.8 and 6.1.1.4'

loop_
_geom_angle_atom_site_label_1
_geom_angle_atom_site_label_2
_geom_angle_atom_site_label_3
_geom_angle
_geom_angle_site_symmetry_1
_geom_angle_site_symmetry_3
_geom_angle_publ_flag
C2 N1 C5 108.8(5) . . ?
C10 N11 C7 107.3(5) . . ?
C16 N17 C13 108.4(5) . . ?
C22 N23 C19 107.3(5) . . ?
C38 N37 C32 128.0(6) . . ?
N1 C2 C23 125.4(6) . . ?
N1 C2 C3 107.0(6) . . ?
C23 C2 C3 127.5(6) . . ?
C4 C3 C2 108.7(6) . . ?
C3 C4 C5 107.6(6) . . ?
N1 C5 C6 126.7(5) . . ?
N1 C5 C4 107.6(6) . . ?
C6 C5 C4 125.7(6) . . ?
C7 C6 C5 125.6(5) . . ?
C7 C6 C31 116.0(5) . . ?
C5 C6 C31 118.2(5) . . ?
N11 C7 C6 126.4(6) . . ?
N11 C7 C8 109.3(5) . . ?
C6 C7 C8 124.3(5) . . ?
C9 C8 C7 107.1(6) . . ?
C8 C9 C10 107.0(6) . . ?
N11 C10 C12 126.6(6) . . ?
N11 C10 C9 109.1(5) . . ?
C12 C10 C9 124.3(6) . . ?
C13 C12 C10 126.2(6) . . ?
C13 C12 C51 118.4(5) . . ?
C10 C12 C51 115.0(6) . . ?
C12 C13 N17 125.0(5) . . ?
C12 C13 C14 129.3(6) . . ?
N17 C13 C14 105.7(6) . . ?
C15 C14 C13 109.1(6) . . ?
C14 C15 C16 107.8(5) . . ?
N17 C16 C18 126.1(5) . . ?
N17 C16 C15 109.0(5) . . ?
C18 C16 C15 124.8(5) . . ?
C16 C18 C19 126.2(5) . . ?
C16 C18 C71 119.6(5) . . ?
C19 C18 C71 114.1(6) . . ?
N23 C19 C18 126.4(6) . . ?
N23 C19 C20 107.7(5) . . ?
C18 C19 C20 126.0(5) . . ?
C21 C20 C19 108.1(6) . . ?
C20 C21 C22 106.9(6) . . ?
N23 C22 C23 124.8(6) . . ?
N23 C22 C21 110.0(5) . . ?
C23 C22 C21 125.1(6) . . ?
C2 C23 C22 126.1(6) . . ?
C2 C23 C90 118.2(5) . . ?
C22 C23 C90 115.5(5) . . ?
C36 C31 C32 119.8(6) . . ?
C36 C31 C6 117.1(6) . . ?
C32 C31 C6 123.1(6) . . ?
N37 C32 C31 117.9(6) . . ?
N37 C32 C33 122.6(7) . . ?
C31 C32 C33 119.5(7) . . ?
C34 C33 C32 117.9(8) . . ?
C35 C34 C33 123.5(8) . . ?
C34 C35 C36 118.8(8) . . ?
C35 C36 C31 120.3(8) . . ?
O39 C38 N37 122.0(7) . . ?
O39 C38 C40 119.7(7) . . ?
N37 C38 C40 118.2(7) . . ?
C45 C40 C41 120.5(8) . . ?
C45 C40 C38 122.5(8) . . ?
C41 C40 C38 117.0(7) . . ?
C42 C41 C40 120.7(8) . . ?
O46 C42 C41 124.5(8) . . ?
O46 C42 C43 116.8(8) . . ?
C41 C42 C43 118.8(8) . . ?
C44 C43 O48 124.2(9) . . ?
C44 C43 C42 120.0(8) . . ?
O48 C43 C42 115.8(8) . . ?
C43 C44 C45 122.6(9) . . ?
C40 C45 C44 117.5(9) . . ?
C42 O46 C47 116.1(7) . . ?
C43 O48 C49 117.7(8) . . ?
C52 C51 C56 120.1(6) . . ?
C52 C51 C12 118.2(6) . . ?
C56 C51 C12 121.7(6) . . ?
C51 C52 C53 119.4(7) . . ?
C54 C53 C52 120.6(8) . . ?
C55 C54 C53 119.2(8) . . ?
C54 C55 C56 122.1(8) . . ?
C51 C56 C55 118.6(7) . . ?
C51 C56 N57 122.4(6) . . ?
C55 C56 N57 119.0(7) . . ?
C58 N57 C56 126.8(6) . . ?
O59 C58 N57 120.0(7) . . ?
O59 C58 C60 122.3(8) . . ?
N57 C58 C60 117.5(7) . . ?
C65 C60 C61 119.2(8) . . ?
C65 C60 C58 121.3(8) . . ?
C61 C60 C58 119.5(8) . . ?
C62 C61 C60 121.7(8) . . ?
O66 C62 C63 116.9(9) . . ?
O66 C62 C61 125.1(9) . . ?
C63 C62 C61 117.9(9) . . ?
O68 C63 C62 115.0(9) . . ?
O68 C63 C64 123.9(9) . . ?
C62 C63 C64 121.1(9) . . ?
C65 C64 C63 119.6(9) . . ?
C60 C65 C64 120.3(9) . . ?
C62 O66 C67 117.1(8) . . ?
C63 O68 C69 118.2(8) . . ?
C72 C71 C76 120.6(6) . . ?
C72 C71 C18 119.8(6) . . ?
C76 C71 C18 119.6(6) . . ?
C71 C72 C73 119.7(8) . . ?
C74 C73 C72 119.2(7) . . ?
C73 C74 C75 122.1(7) . . ?
C74 C75 C76 119.4(8) . . ?
C71 C76 C75 118.8(7) . . ?
C71 C76 N77 117.9(6) . . ?
C75 C76 N77 123.2(7) . . ?
C78 N77 C76 133.9(7) . . ?
O79 C78 N77 118.9(10) . . ?
O79 C78 C80 123.3(9) . . ?
N77 C78 C80 117.8(8) . . ?
C81 C80 C85 118.6(8) . . ?
C81 C80 C78 117.5(8) . . ?
C85 C80 C78 123.8(8) . . ?
C82 C81 C80 119.2(8) . . ?
C83 C82 C81 122.7(8) . . ?
O88 C83 C82 126.8(8) . . ?
O88 C83 C84 114.4(8) . . ?
C82 C83 C84 118.7(8) . . ?
O86 C84 C85 124.1(7) . . ?
O86 C84 C83 115.6(8) . . ?
C85 C84 C83 120.3(8) . . ?
C84 C85 C80 120.4(8) . . ?
C84 O86 C87 117.2(6) . . ?
C83 O88 C89 116.5(7) . . ?
C95 C90 C91 118.8(6) . . ?
C95 C90 C23 123.7(6) . . ?
C91 C90 C23 117.5(6) . . ?
C92 C91 C90 120.4(7) . . ?
C91 C92 C93 120.9(7) . . ?
C94 C93 C92 118.4(7) . . ?
C93 C94 C95 121.5(7) . . ?
C90 C95 C94 119.9(6) . . ?
C90 C95 N96 123.6(6) . . ?
C94 C95 N96 116.3(6) . . ?
C97 N96 C95 126.9(6) . . ?
O98 C97 N96 121.4(7) . . ?
O98 C97 C99 120.8(9) . . ?
N96 C97 C99 117.7(8) . . ?
C100 C99 C104 118.5(7) . . ?
C100 C99 C97 121.7(8) . . ?
C104 C99 C97 119.7(8) . . ?
C99 C100 C101 122.0(8) . . ?
O105 C101 C100 124.3(8) . . ?
O105 C101 C102 117.5(7) . . ?
C100 C101 C102 118.2(8) . . ?
C103 C102 O107 124.1(8) . . ?
C103 C102 C101 121.2(8) . . ?
O107 C102 C101 114.7(8) . . ?
C102 C103 C104 118.8(9) . . ?
C99 C104 C103 121.2(8) . . ?
C101 O105 C106 117.3(7) . . ?
C102 O107 C108 116.0(8) . . ?
O300 C301 C302 111.5 . . ?

loop_
_geom_bond_atom_site_label_1
_geom_bond_atom_site_label_2
_geom_bond_distance
_geom_bond_site_symmetry_2
_geom_bond_publ_flag
N1 C2 1.348(7) . ?
N1 C5 1.371(8) . ?
N11 C10 1.341(8) . ?
N11 C7 1.364(7) . ?
N17 C16 1.354(7) . ?
N17 C13 1.389(7) . ?
N23 C22 1.357(7) . ?
N23 C19 1.377(7) . ?
N37 C38 1.327(9) . ?
N37 C32 1.377(8) . ?
C2 C23 1.372(8) . ?
C2 C3 1.422(8) . ?
C3 C4 1.324(9) . ?
C4 C5 1.412(8) . ?
C5 C6 1.390(8) . ?
C6 C7 1.388(8) . ?
C6 C31 1.506(8) . ?
C7 C8 1.415(9) . ?
C8 C9 1.344(9) . ?
C9 C10 1.434(9) . ?
C10 C12 1.407(8) . ?
C12 C13 1.351(8) . ?
C12 C51 1.505(9) . ?
C13 C14 1.444(8) . ?
C14 C15 1.321(9) . ?
C15 C16 1.415(8) . ?
C16 C18 1.390(8) . ?
C18 C19 1.395(8) . ?
C18 C71 1.504(8) . ?
C19 C20 1.448(9) . ?
C20 C21 1.337(8) . ?
C21 C22 1.428(9) . ?
C22 C23 1.405(8) . ?
C23 C90 1.502(8) . ?
C31 C36 1.378(10) . ?
C31 C32 1.381(9) . ?
C32 C33 1.397(9) . ?
C33 C34 1.364(11) . ?
C34 C35 1.336(12) . ?
C35 C36 1.378(11) . ?
C38 O39 1.241(8) . ?
C38 C40 1.489(10) . ?
C40 C45 1.364(11) . ?
C40 C41 1.393(10) . ?
C41 C42 1.368(11) . ?
C42 O46 1.363(10) . ?
C42 C43 1.386(11) . ?
C43 C44 1.340(11) . ?
C43 O48 1.364(9) . ?
C44 C45 1.391(12) . ?
O46 C47 1.442(10) . ?
O48 C49 1.398(11) . ?
C51 C52 1.351(9) . ?
C51 C56 1.391(9) . ?
C52 C53 1.411(11) . ?
C53 C54 1.363(11) . ?
C54 C55 1.338(11) . ?
C55 C56 1.392(10) . ?
C56 N57 1.403(8) . ?
N57 C58 1.344(9) . ?
C58 O59 1.241(8) . ?
C58 C60 1.464(11) . ?
C60 C65 1.369(10) . ?
C60 C61 1.390(11) . ?
C61 C62 1.384(11) . ?
C62 O66 1.346(10) . ?
C62 C63 1.375(12) . ?
C63 O68 1.374(10) . ?
C63 C64 1.394(12) . ?
C64 C65 1.382(11) . ?
O66 C67 1.418(10) . ?
O68 C69 1.460(11) . ?
C71 C72 1.359(9) . ?
C71 C76 1.379(9) . ?
C72 C73 1.400(10) . ?
C73 C74 1.347(11) . ?
C74 C75 1.352(11) . ?
C75 C76 1.403(10) . ?
C76 N77 1.421(9) . ?
N77 C78 1.295(10) . ?
C78 O79 1.218(10) . ?
C78 C80 1.451(12) . ?
C80 C81 1.370(11) . ?
C80 C85 1.415(10) . ?
C81 C82 1.364(12) . ?
C82 C83 1.359(11) . ?
C83 O88 1.353(10) . ?
C83 C84 1.374(11) . ?
C84 O86 1.342(9) . ?
C84 C85 1.360(10) . ?
O86 C87 1.443(11) . ?
O88 C89 1.454(10) . ?
C90 C95 1.362(9) . ?
C90 C91 1.386(9) . ?
C91 C92 1.360(9) . ?
C92 C93 1.365(10) . ?
C93 C94 1.364(10) . ?
C94 C95 1.374(9) . ?
C95 N96 1.403(8) . ?
N96 C97 1.315(10) . ?
C97 O98 1.249(9) . ?
C97 C99 1.458(10) . ?
C99 C100 1.361(10) . ?
C99 C104 1.368(10) . ?
C100 C101 1.380(10) . ?
C101 O105 1.363(10) . ?
C101 C102 1.392(11) . ?
C102 C103 1.350(11) . ?
C102 O107 1.363(9) . ?
C103 C104 1.401(10) . ?
O105 C106 1.441(10) . ?
O107 C108 1.412(10) . ?
O200 O201 0.979(18) . ?
O300 C301 1.3536 . ?
C301 C302 1.4299 . ?
